data_4320430
loop_
_publ_author_name
'Bernhard Walfort'
'Angela P. Leedham'
'Christopher A. Russell'
'Dietmar Stalke'

_publ_section_title
;
 Triimidosulfonic Acid and Organometallic Triimidosulfonates: S+N- versus
 SN Bonding
;
_journal_name_full 'Inorganic Chemistry'
_journal_page_first 5668
_journal_page_last 5674
_journal_paper_doi 10.1021/ic0105009
_journal_volume 40
_journal_year 2001
_chemical_formula_sum 'C23 H52 Li N3 O2 S Zn'
_chemical_formula_weight 507.05
_chemical_name_systematic
;
  ?
;
_space_group_IT_number 14
_symmetry_cell_setting monoclinic
_symmetry_space_group_name_Hall '-P 2ybc'
_symmetry_space_group_name_H-M 'P 1 21/c 1'
_atom_sites_solution_hydrogens geom
_atom_sites_solution_primary direct
_atom_sites_solution_secondary difmap
_audit_creation_method SHELXL-97
_cell_angle_alpha 90.00
_cell_angle_beta 93.3720(10)
_cell_angle_gamma 90.00
_cell_formula_units_Z 4
_cell_length_a 10.7650(7)
_cell_length_b 17.6396(12)
_cell_length_c 15.3456(11)
_cell_measurement_reflns_used 4816
_cell_measurement_temperature 173(2)
_cell_measurement_theta_max 52.145
_cell_measurement_theta_min 5.058
_cell_volume 2908.9(3)
_computing_cell_refinement 'Smart 5.620'
_computing_data_collection 'Smart 5.620'
_computing_data_reduction 'Saint Plus'
_computing_molecular_graphics XP
_computing_publication_material XP
_computing_structure_refinement 'SHELXL-97 (Sheldrick, 1997)'
_computing_structure_solution 'SHELXS-97 (Sheldrick, 1990)'
_diffrn_ambient_temperature 173(2)
_diffrn_measured_fraction_theta_full 0.985
_diffrn_measured_fraction_theta_max 0.985
_diffrn_measurement_device_type 'Bruker Smart Apex with D8-Goniometer'
_diffrn_measurement_method 'omega scans'
_diffrn_radiation_monochromator graphite
_diffrn_radiation_source 'fine-focus sealed tube'
_diffrn_radiation_type MoK\a
_diffrn_radiation_wavelength 0.71073
_diffrn_reflns_av_R_equivalents 0.0240
_diffrn_reflns_av_sigmaI/netI 0.0282
_diffrn_reflns_limit_h_max 13
_diffrn_reflns_limit_h_min -13
_diffrn_reflns_limit_k_max 21
_diffrn_reflns_limit_k_min 0
_diffrn_reflns_limit_l_max 19
_diffrn_reflns_limit_l_min 0
_diffrn_reflns_number 14853
_diffrn_reflns_theta_full 26.42
_diffrn_reflns_theta_max 26.42
_diffrn_reflns_theta_min 1.76
_exptl_absorpt_coefficient_mu 0.937
_exptl_absorpt_correction_T_max 0.8347
_exptl_absorpt_correction_T_min 0.6515
_exptl_absorpt_correction_type sadabs2
_exptl_crystal_colour colorless
_exptl_crystal_density_diffrn 1.158
_exptl_crystal_density_method 'not measured'
_exptl_crystal_description block
_exptl_crystal_F_000 1104
_exptl_crystal_size_max 0.50
_exptl_crystal_size_mid 0.30
_exptl_crystal_size_min 0.20
_refine_diff_density_max 0.425
_refine_diff_density_min -0.194
_refine_diff_density_rms 0.061
_refine_ls_extinction_method none
_refine_ls_goodness_of_fit_ref 1.043
_refine_ls_hydrogen_treatment mixed
_refine_ls_matrix_type full
_refine_ls_number_parameters 384
_refine_ls_number_reflns 5891
_refine_ls_number_restraints 140
_refine_ls_restrained_S_all 1.047
_refine_ls_R_factor_all 0.0504
_refine_ls_R_factor_gt 0.0410
_refine_ls_shift/su_max 0.012
_refine_ls_shift/su_mean 0.000
_refine_ls_structure_factor_coef Fsqd
_refine_ls_weighting_details 'calc w=1/[\s^2^(Fo^2^)+(0.0574P)^2^+1.0629P] where P=(Fo^2^+2Fc^2^)/3'
_refine_ls_weighting_scheme calc
_refine_ls_wR_factor_gt 0.1025
_refine_ls_wR_factor_ref 0.1074
_reflns_number_gt 4901
_reflns_number_total 5891
_reflns_threshold_expression >2sigma(I)
_cod_data_source_file ic0105009_6.cif
_cod_data_source_block znlixpr
_cod_depositor_comments
;
The following automatic conversions were performed:

'_symmetry_cell_setting' tag value 'monoclin' was replaced with
'monoclinic' value as specified in the replacement file
'/home/robertas/cod-tools/perl-scripts/inputs/replacement_values.lst'.

Automatic conversion script
Id: cif_fix_values 3143 2015-03-26 13:38:13Z robertas 
;
_cod_database_code 4320430

loop_
_symmetry_equiv_pos_as_xyz
'x, y, z'
'-x, y+1/2, -z+1/2'
'-x, -y, -z'
'x, -y-1/2, z-1/2'

loop_
_atom_site_label
_atom_site_type_symbol
_atom_site_fract_x
_atom_site_fract_y
_atom_site_fract_z
_atom_site_U_iso_or_equiv
_atom_site_adp_type
_atom_site_occupancy
_atom_site_symmetry_multiplicity
_atom_site_calc_flag
_atom_site_refinement_flags
_atom_site_disorder_assembly
_atom_site_disorder_group
C13 C 0.8058(2) 0.30224(13) 0.27947(14) 0.0343(5) Uani 1 1 d . . .
H13A H 0.8833 0.2747 0.2715 0.051 Uiso 1 1 calc R . .
H13B H 0.7369 0.2661 0.2817 0.051 Uiso 1 1 calc R . .
H13C H 0.8135 0.3309 0.3342 0.051 Uiso 1 1 calc R . .
S1 S 0.77549(4) 0.36655(3) 0.18963(3) 0.02376(12) Uani 1 1 d . A .
N1 N 0.87563(15) 0.43059(10) 0.19136(12) 0.0297(4) Uani 1 1 d . A .
C1 C 1.01318(18) 0.42143(14) 0.19705(15) 0.0355(5) Uani 1 1 d . . .
C2 C 1.0652(2) 0.34613(16) 0.16736(18) 0.0452(6) Uani 1 1 d . . .
H2A H 1.0412 0.3058 0.2069 0.068 Uiso 1 1 calc R . .
H2B H 1.1561 0.3492 0.1680 0.068 Uiso 1 1 calc R . .
H2C H 1.0317 0.3349 0.1080 0.068 Uiso 1 1 calc R . .
C3 C 1.0613(2) 0.48449(17) 0.1391(2) 0.0550(7) Uani 1 1 d . . .
H3A H 1.0300 0.4763 0.0786 0.082 Uiso 1 1 calc R . .
H3B H 1.1525 0.4838 0.1423 0.082 Uiso 1 1 calc R . .
H3C H 1.0323 0.5337 0.1594 0.082 Uiso 1 1 calc R . .
C4 C 1.0608(2) 0.43639(18) 0.29122(17) 0.0534(7) Uani 1 1 d . . .
H4A H 1.0319 0.4862 0.3096 0.080 Uiso 1 1 calc R . .
H4B H 1.1520 0.4353 0.2951 0.080 Uiso 1 1 calc R . .
H4C H 1.0290 0.3972 0.3293 0.080 Uiso 1 1 calc R . .
N2 N 0.65989(14) 0.41674(10) 0.20680(11) 0.0278(4) Uani 1 1 d . A .
C5 C 0.53146(18) 0.39081(13) 0.22121(14) 0.0321(5) Uani 1 1 d . . .
C6 C 0.4899(2) 0.31645(15) 0.1777(2) 0.0487(7) Uani 1 1 d . . .
H6A H 0.4998 0.3198 0.1147 0.073 Uiso 1 1 calc R . .
H6B H 0.4023 0.3070 0.1882 0.073 Uiso 1 1 calc R . .
H6C H 0.5410 0.2748 0.2022 0.073 Uiso 1 1 calc R . .
C7 C 0.4469(2) 0.45433(16) 0.1842(2) 0.0529(7) Uani 1 1 d . . .
H7A H 0.4732 0.5028 0.2105 0.079 Uiso 1 1 calc R . .
H7B H 0.3606 0.4438 0.1976 0.079 Uiso 1 1 calc R . .
H7C H 0.4526 0.4570 0.1208 0.079 Uiso 1 1 calc R . .
C8 C 0.5143(2) 0.38563(18) 0.31901(17) 0.0525(7) Uani 1 1 d . . .
H8A H 0.5669 0.3450 0.3443 0.079 Uiso 1 1 calc R . .
H8B H 0.4269 0.3747 0.3287 0.079 Uiso 1 1 calc R . .
H8C H 0.5380 0.4339 0.3469 0.079 Uiso 1 1 calc R . .
N3 N 0.76781(16) 0.30706(10) 0.11247(11) 0.0278(4) Uani 1 1 d . . .
C9 C 0.7431(2) 0.33143(13) 0.01931(13) 0.0324(5) Uani 1 1 d . . .
C10 C 0.6616(2) 0.26912(16) -0.02422(16) 0.0460(6) Uani 1 1 d . . .
H10A H 0.7079 0.2213 -0.0234 0.069 Uiso 1 1 calc R . .
H10B H 0.6388 0.2834 -0.0848 0.069 Uiso 1 1 calc R . .
H10C H 0.5860 0.2629 0.0077 0.069 Uiso 1 1 calc R . .
C11 C 0.8649(2) 0.33539(15) -0.02801(15) 0.0408(5) Uani 1 1 d . . .
H11A H 0.9163 0.3770 -0.0038 0.061 Uiso 1 1 calc R . .
H11B H 0.8458 0.3442 -0.0904 0.061 Uiso 1 1 calc R . .
H11C H 0.9101 0.2875 -0.0200 0.061 Uiso 1 1 calc R . .
C12 C 0.6771(3) 0.40790(15) 0.00582(15) 0.0464(6) Uani 1 1 d . . .
H12A H 0.5958 0.4060 0.0313 0.070 Uiso 1 1 calc R . .
H12B H 0.6656 0.4186 -0.0568 0.070 Uiso 1 1 calc R . .
H12C H 0.7277 0.4480 0.0343 0.070 Uiso 1 1 calc R . .
Li1 Li 0.7592(3) 0.5108(2) 0.2322(2) 0.0340(8) Uani 1 1 d . . .
Zn1 Zn 0.80589(3) 0.188737(16) 0.127782(19) 0.04116(11) Uani 1 1 d . . .
C30 C 0.9590(3) 0.15646(18) 0.0712(2) 0.0616(8) Uani 1 1 d . . .
H30A H 0.9915 0.1099 0.0989 0.092 Uiso 1 1 calc R . .
H30B H 1.0220 0.1965 0.0778 0.092 Uiso 1 1 calc R . .
H30C H 0.9391 0.1471 0.0090 0.092 Uiso 1 1 calc R . .
C31 C 0.6841(3) 0.13093(17) 0.1939(2) 0.0641(8) Uani 1 1 d . . .
H31A H 0.6364 0.0969 0.1541 0.096 Uiso 1 1 calc R . .
H31B H 0.6272 0.1663 0.2205 0.096 Uiso 1 1 calc R . .
H31C H 0.7285 0.1011 0.2397 0.096 Uiso 1 1 calc R . .
O1 O 0.748(2) 0.6085(10) 0.1671(10) 0.053(3) Uani 0.461(13) 1 d PDU A 1
C14 C 0.7149(13) 0.6134(4) 0.0757(6) 0.064(2) Uani 0.461(13) 1 d PDU A 1
H14A H 0.6348 0.5875 0.0608 0.077 Uiso 0.461(13) 1 calc PR A 1
H14B H 0.7802 0.5912 0.0407 0.077 Uiso 0.461(13) 1 calc PR A 1
C15 C 0.7037(15) 0.7002(7) 0.0606(9) 0.071(3) Uani 0.461(13) 1 d PDU A 1
H15A H 0.7085 0.7139 -0.0016 0.085 Uiso 0.461(13) 1 calc PR A 1
H15B H 0.6265 0.7212 0.0831 0.085 Uiso 0.461(13) 1 calc PR A 1
C16 C 0.8181(15) 0.7245(9) 0.1149(11) 0.067(3) Uani 0.461(13) 1 d PDU A 1
H16A H 0.8882 0.7340 0.0773 0.081 Uiso 0.461(13) 1 calc PR A 1
H16B H 0.8015 0.7714 0.1478 0.081 Uiso 0.461(13) 1 calc PR A 1
C17 C 0.8465(10) 0.6627(8) 0.1736(8) 0.059(3) Uani 0.461(13) 1 d PDU A 1
H17A H 0.9254 0.6384 0.1587 0.071 Uiso 0.461(13) 1 calc PR A 1
H17B H 0.8570 0.6819 0.2342 0.071 Uiso 0.461(13) 1 calc PR A 1
O1' O 0.7470(18) 0.6063(8) 0.1713(9) 0.053(3) Uani 0.539(13) 1 d PDU A 2
C14' C 0.6541(8) 0.6261(4) 0.1037(6) 0.061(2) Uani 0.539(13) 1 d PDU A 2
H14C H 0.5807 0.6501 0.1281 0.073 Uiso 0.539(13) 1 calc PR A 2
H14D H 0.6271 0.5813 0.0686 0.073 Uiso 0.539(13) 1 calc PR A 2
C15' C 0.7284(14) 0.6838(8) 0.0488(7) 0.094(5) Uani 0.539(13) 1 d PDU A 2
H15C H 0.7905 0.6582 0.0139 0.113 Uiso 0.539(13) 1 calc PR A 2
H15D H 0.6726 0.7153 0.0102 0.113 Uiso 0.539(13) 1 calc PR A 2
C16' C 0.7893(13) 0.7294(6) 0.1234(9) 0.069(3) Uani 0.539(13) 1 d PDU A 2
H16C H 0.8681 0.7523 0.1062 0.083 Uiso 0.539(13) 1 calc PR A 2
H16D H 0.7332 0.7702 0.1415 0.083 Uiso 0.539(13) 1 calc PR A 2
C17' C 0.8125(13) 0.6748(7) 0.1933(7) 0.077(4) Uani 0.539(13) 1 d PDU A 2
H17C H 0.9028 0.6645 0.2015 0.092 Uiso 0.539(13) 1 calc PR A 2
H17D H 0.7837 0.6955 0.2486 0.092 Uiso 0.539(13) 1 calc PR A 2
O2 O 0.758(4) 0.5453(18) 0.3540(14) 0.057(5) Uani 0.301(14) 1 d PDU A 1
C18 C 0.792(3) 0.4983(18) 0.4277(16) 0.058(5) Uani 0.301(14) 1 d PDU A 1
H18A H 0.8774 0.5098 0.4513 0.069 Uiso 0.301(14) 1 calc PR A 1
H18B H 0.7871 0.4440 0.4116 0.069 Uiso 0.301(14) 1 calc PR A 1
C19 C 0.6955(15) 0.5181(8) 0.4947(8) 0.064(4) Uani 0.301(14) 1 d PDU A 1
H19A H 0.6147 0.4926 0.4811 0.077 Uiso 0.301(14) 1 calc PR A 1
H19B H 0.7260 0.5057 0.5551 0.077 Uiso 0.301(14) 1 calc PR A 1
C20 C 0.687(2) 0.6030(7) 0.4796(10) 0.076(4) Uani 0.301(14) 1 d PDU A 1
H20A H 0.6075 0.6235 0.4980 0.091 Uiso 0.301(14) 1 calc PR A 1
H20B H 0.7568 0.6297 0.5118 0.091 Uiso 0.301(14) 1 calc PR A 1
C21 C 0.697(4) 0.6105(16) 0.3849(13) 0.067(5) Uani 0.301(14) 1 d PDU A 1
H21A H 0.6124 0.6147 0.3557 0.081 Uiso 0.301(14) 1 calc PR A 1
H21B H 0.7440 0.6568 0.3717 0.081 Uiso 0.301(14) 1 calc PR A 1
O2' O 0.7550(15) 0.5486(7) 0.3532(5) 0.0436(19) Uani 0.699(14) 1 d PDU A 2
C18' C 0.7863(13) 0.5046(7) 0.4301(7) 0.053(2) Uani 0.699(14) 1 d PDU A 2
H18C H 0.8778 0.4998 0.4395 0.064 Uiso 0.699(14) 1 calc PR A 2
H18D H 0.7500 0.4531 0.4243 0.064 Uiso 0.699(14) 1 calc PR A 2
C19' C 0.7333(7) 0.5460(6) 0.5053(4) 0.077(2) Uani 0.699(14) 1 d PDU A 2
H19C H 0.7957 0.5805 0.5340 0.093 Uiso 0.699(14) 1 calc PR A 2
H19D H 0.7039 0.5101 0.5492 0.093 Uiso 0.699(14) 1 calc PR A 2
C20' C 0.6255(7) 0.5901(4) 0.4615(4) 0.0730(18) Uani 0.699(14) 1 d PDU A 2
H20C H 0.5502 0.5581 0.4528 0.088 Uiso 0.699(14) 1 calc PR A 2
H20D H 0.6054 0.6356 0.4956 0.088 Uiso 0.699(14) 1 calc PR A 2
C21' C 0.6774(12) 0.6108(6) 0.3768(5) 0.059(2) Uani 0.699(14) 1 d PDU A 2
H21C H 0.6094 0.6189 0.3315 0.071 Uiso 0.699(14) 1 calc PR A 2
H21D H 0.7269 0.6580 0.3831 0.071 Uiso 0.699(14) 1 calc PR A 2

loop_
_atom_site_aniso_label
_atom_site_aniso_U_11
_atom_site_aniso_U_22
_atom_site_aniso_U_33
_atom_site_aniso_U_23
_atom_site_aniso_U_13
_atom_site_aniso_U_12
C13 0.0385(11) 0.0344(13) 0.0299(11) 0.0091(9) 0.0012(9) 0.0005(9)
S1 0.0226(2) 0.0248(3) 0.0240(2) 0.00233(19) 0.00233(17) 0.00026(18)
N1 0.0227(8) 0.0283(10) 0.0383(10) 0.0028(8) 0.0020(7) -0.0008(7)
C1 0.0234(10) 0.0424(14) 0.0406(12) 0.0034(10) 0.0008(8) -0.0021(9)
C2 0.0273(11) 0.0537(17) 0.0548(15) 0.0031(12) 0.0044(10) 0.0061(10)
C3 0.0324(12) 0.0572(18) 0.0759(19) 0.0185(15) 0.0078(12) -0.0103(12)
C4 0.0344(12) 0.073(2) 0.0512(15) -0.0087(14) -0.0091(11) -0.0032(12)
N2 0.0231(8) 0.0270(10) 0.0334(9) -0.0017(7) 0.0043(6) 0.0000(7)
C5 0.0225(9) 0.0374(13) 0.0371(11) -0.0045(9) 0.0060(8) -0.0005(8)
C6 0.0312(12) 0.0457(16) 0.0703(18) -0.0173(13) 0.0120(11) -0.0106(10)
C7 0.0309(12) 0.0523(17) 0.0760(19) 0.0035(14) 0.0086(11) 0.0099(11)
C8 0.0373(13) 0.079(2) 0.0429(14) -0.0011(13) 0.0148(10) -0.0078(13)
N3 0.0310(8) 0.0248(10) 0.0280(9) 0.0018(7) 0.0037(7) 0.0016(7)
C9 0.0357(11) 0.0355(12) 0.0262(10) -0.0004(9) 0.0031(8) 0.0041(9)
C10 0.0450(13) 0.0593(17) 0.0336(12) -0.0120(11) 0.0029(10) -0.0046(12)
C11 0.0442(13) 0.0470(15) 0.0323(12) 0.0040(10) 0.0099(9) 0.0002(11)
C12 0.0605(15) 0.0500(16) 0.0286(12) 0.0058(11) 0.0000(10) 0.0197(12)
Li1 0.0365(18) 0.030(2) 0.0354(19) -0.0023(15) 0.0010(14) -0.0019(15)
Zn1 0.04363(17) 0.02859(17) 0.05183(19) 0.00102(12) 0.00770(12) 0.00302(11)
C30 0.0586(17) 0.0432(17) 0.085(2) 0.0010(15) 0.0181(15) 0.0185(13)
C31 0.0694(18) 0.0338(15) 0.091(2) 0.0077(15) 0.0237(16) -0.0038(13)
O1 0.063(7) 0.035(6) 0.058(6) 0.020(4) -0.013(5) -0.004(5)
C14 0.089(6) 0.045(4) 0.055(4) 0.000(3) -0.023(4) -0.007(4)
C15 0.083(5) 0.048(5) 0.077(5) 0.019(4) -0.033(5) -0.010(4)
C16 0.048(5) 0.081(6) 0.073(5) 0.020(4) 0.005(4) -0.018(4)
C17 0.043(4) 0.053(6) 0.080(6) 0.022(4) -0.005(4) -0.009(3)
O1' 0.069(6) 0.029(5) 0.056(5) -0.002(3) -0.022(5) -0.011(4)
C14' 0.054(4) 0.049(4) 0.076(5) 0.004(3) -0.022(3) 0.000(3)
C15' 0.136(11) 0.095(9) 0.051(4) 0.020(4) 0.001(4) -0.002(6)
C16' 0.063(7) 0.043(4) 0.102(7) 0.017(3) 0.006(5) -0.007(3)
C17' 0.119(10) 0.046(5) 0.061(5) -0.003(3) -0.021(5) -0.037(6)
O2 0.061(10) 0.068(10) 0.042(8) -0.014(8) 0.007(7) -0.013(8)
C18 0.069(9) 0.074(9) 0.031(7) -0.012(7) 0.004(7) -0.018(7)
C19 0.079(7) 0.082(8) 0.032(5) -0.021(5) 0.007(5) -0.031(6)
C20 0.085(8) 0.092(8) 0.052(6) -0.024(6) 0.018(6) -0.015(7)
C21 0.070(9) 0.077(10) 0.055(7) -0.015(7) 0.009(6) -0.019(7)
O2' 0.057(4) 0.038(3) 0.036(3) -0.007(3) 0.000(3) 0.007(3)
C18' 0.056(4) 0.051(4) 0.051(4) 0.008(3) -0.007(3) -0.007(3)
C19' 0.105(5) 0.089(6) 0.038(3) -0.006(3) 0.004(3) -0.027(3)
C20' 0.073(4) 0.087(4) 0.061(3) -0.026(3) 0.023(3) -0.009(3)
C21' 0.065(5) 0.056(4) 0.057(3) -0.011(3) 0.013(3) 0.019(4)

loop_
_atom_type_symbol
_atom_type_description
_atom_type_scat_dispersion_real
_atom_type_scat_dispersion_imag
_atom_type_scat_source
C C 0.0033 0.0016 'International Tables Vol C Tables 4.2.6.8 and 6.1.1.4'
H H 0.0000 0.0000 'International Tables Vol C Tables 4.2.6.8 and 6.1.1.4'
Li Li -0.0003 0.0001 'International Tables Vol C Tables 4.2.6.8 and 6.1.1.4'
N N 0.0061 0.0033 'International Tables Vol C Tables 4.2.6.8 and 6.1.1.4'
O O 0.0106 0.0060 'International Tables Vol C Tables 4.2.6.8 and 6.1.1.4'
S S 0.1246 0.1234 'International Tables Vol C Tables 4.2.6.8 and 6.1.1.4'
Zn Zn 0.2839 1.4301 'International Tables Vol C Tables 4.2.6.8 and 6.1.1.4'

loop_
_geom_angle_atom_site_label_1
_geom_angle_atom_site_label_2
_geom_angle_atom_site_label_3
_geom_angle
_geom_angle_site_symmetry_1
_geom_angle_site_symmetry_3
_geom_angle_publ_flag
N1 S1 N2 98.23(9) . . ?
N1 S1 N3 119.92(9) . . ?
N2 S1 N3 119.70(9) . . ?
N1 S1 C13 110.45(10) . . ?
N2 S1 C13 109.77(10) . . ?
N3 S1 C13 98.89(10) . . ?
N1 S1 Li1 49.67(10) . . ?
N2 S1 Li1 49.14(10) . . ?
N3 S1 Li1 145.61(10) . . ?
C13 S1 Li1 115.49(11) . . ?
C1 N1 S1 127.36(15) . . ?
C1 N1 Li1 133.92(18) . . ?
S1 N1 Li1 94.13(13) . . ?
N1 C1 C2 117.37(19) . . ?
N1 C1 C4 108.32(18) . . ?
C2 C1 C4 109.0(2) . . ?
N1 C1 C3 104.86(18) . . ?
C2 C1 C3 108.5(2) . . ?
C4 C1 C3 108.5(2) . . ?
C5 N2 S1 127.47(15) . . ?
C5 N2 Li1 135.92(17) . . ?
S1 N2 Li1 94.64(13) . . ?
N2 C5 C8 109.43(17) . . ?
N2 C5 C6 116.78(17) . . ?
C8 C5 C6 109.2(2) . . ?
N2 C5 C7 104.94(18) . . ?
C8 C5 C7 107.8(2) . . ?
C6 C5 C7 108.3(2) . . ?
C9 N3 S1 121.45(14) . . ?
C9 N3 Zn1 113.97(13) . . ?
S1 N3 Zn1 124.38(10) . . ?
N3 C9 C12 115.79(18) . . ?
N3 C9 C10 105.91(18) . . ?
C12 C9 C10 108.81(19) . . ?
N3 C9 C11 110.79(17) . . ?
C12 C9 C11 107.3(2) . . ?
C10 C9 C11 107.99(19) . . ?
O1' Li1 O2 100.8(10) . . ?
O1' Li1 O2' 99.0(6) . . ?
O2 Li1 O2' 2.0(10) . . ?
O1' Li1 O1 1.2(14) . . ?
O2 Li1 O1 101.8(10) . . ?
O2' Li1 O1 100.1(7) . . ?
O1' Li1 N2 127.6(3) . . ?
O2 Li1 N2 114.2(12) . . ?
O2' Li1 N2 114.9(5) . . ?
O1 Li1 N2 127.2(4) . . ?
O1' Li1 N1 119.3(7) . . ?
O2 Li1 N1 123.4(9) . . ?
O2' Li1 N1 125.4(4) . . ?
O1 Li1 N1 118.2(8) . . ?
N2 Li1 N1 72.05(14) . . ?
O1' Li1 S1 136.7(5) . . ?
O2 Li1 S1 122.6(9) . . ?
O2' Li1 S1 124.4(4) . . ?
O1 Li1 S1 135.6(6) . . ?
N2 Li1 S1 36.21(8) . . ?
N1 Li1 S1 36.20(8) . . ?
C31 Zn1 C30 131.64(13) . . ?
C31 Zn1 N3 115.43(10) . . ?
C30 Zn1 N3 112.93(10) . . ?
C17 O1 C14 99.8(11) . . ?
C17 O1 Li1 121.6(11) . . ?
C14 O1 Li1 123.2(11) . . ?
O1 C14 C15 102.6(10) . . ?
C16 C15 C14 98.3(10) . . ?
C17 C16 C15 105.5(9) . . ?
O1 C17 C16 109.7(9) . . ?
C17' O1' C14' 106.1(9) . . ?
C17' O1' Li1 127.3(8) . . ?
C14' O1' Li1 125.9(7) . . ?
O1' C14' C15' 100.9(9) . . ?
C16' C15' C14' 98.6(8) . . ?
C17' C16' C15' 104.8(8) . . ?
O1' C17' C16' 108.9(7) . . ?
C21 O2 C18 107.8(13) . . ?
C21 O2 Li1 126.6(18) . . ?
C18 O2 Li1 123.8(18) . . ?
O2 C18 C19 104.2(14) . . ?
C20 C19 C18 99.0(13) . . ?
C21 C20 C19 103.5(12) . . ?
O2 C21 C20 108.4(13) . . ?
C18' O2' C21' 108.5(5) . . ?
C18' O2' Li1 124.9(7) . . ?
C21' O2' Li1 122.7(7) . . ?
O2' C18' C19' 106.6(5) . . ?
C18' C19' C20' 102.9(6) . . ?
C21' C20' C19' 101.3(6) . . ?
O2' C21' C20' 106.6(6) . . ?

loop_
_geom_bond_atom_site_label_1
_geom_bond_atom_site_label_2
_geom_bond_distance
_geom_bond_site_symmetry_2
_geom_bond_publ_flag
C13 S1 1.800(2) . ?
S1 N1 1.5607(17) . ?
S1 N2 1.5622(17) . ?
S1 N3 1.5806(18) . ?
S1 Li1 2.635(4) . ?
N1 C1 1.487(3) . ?
N1 Li1 2.014(4) . ?
C1 C2 1.522(3) . ?
C1 C4 1.528(3) . ?
C1 C3 1.533(3) . ?
N2 C5 1.485(2) . ?
N2 Li1 2.000(4) . ?
C5 C8 1.526(3) . ?
C5 C6 1.527(3) . ?
C5 C7 1.532(3) . ?
N3 C9 1.501(3) . ?
N3 Zn1 2.1374(17) . ?
C9 C12 1.533(3) . ?
C9 C10 1.535(3) . ?
C9 C11 1.537(3) . ?
Li1 O1' 1.927(12) . ?
Li1 O2 1.97(2) . ?
Li1 O2' 1.976(10) . ?
Li1 O1 1.992(13) . ?
Zn1 C31 1.986(3) . ?
Zn1 C30 1.991(3) . ?
O1 C17 1.425(12) . ?
O1 C14 1.431(12) . ?
C14 C15 1.551(12) . ?
C15 C16 1.508(12) . ?
C16 C17 1.435(11) . ?
O1' C17' 1.430(9) . ?
O1' C14' 1.440(11) . ?
C14' C15' 1.570(11) . ?
C15' C16' 1.515(12) . ?
C16' C17' 1.452(10) . ?
O2 C21 1.423(14) . ?
O2 C18 1.432(14) . ?
C18 C19 1.543(14) . ?
C19 C20 1.517(13) . ?
C20 C21 1.468(14) . ?
O2' C18' 1.437(6) . ?
O2' C21' 1.438(6) . ?
C18' C19' 1.506(9) . ?
C19' C20' 1.520(8) . ?
C20' C21' 1.491(8) . ?
